data_7202947
loop_
_publ_author_name
'Patra, Goutam K.'
'Goldberg, Israel'
'De, Senjuti'
'Datta, Dipankar'

_publ_section_title
;
 Effect of the size of discrete anions on the nuclearity of a complex
 cation
;
_journal_issue 9
_journal_name_full CrystEngComm
_journal_page_first 828
_journal_paper_doi 10.1039/b706781j
_journal_volume 9
_journal_year 2007
_chemical_formula_moiety '2(C20 H16 Ag N2 O), 2(B F4), C2 O'
_chemical_formula_sum 'C42 H32 Ag2 B2 F8 N4 O3'
_chemical_formula_weight 1030.08
_chemical_name_systematic
;

?

;
_space_group_IT_number 18
_symmetry_cell_setting orthorhombic
_symmetry_space_group_name_Hall 'P 2 2ab'
_symmetry_space_group_name_H-M 'P 21 21 2'
_atom_sites_solution_hydrogens geom
_atom_sites_solution_primary direct
_atom_sites_solution_secondary difmap
_audit_creation_method SHELXL-97
_cell_angle_alpha 90.00
_cell_angle_beta 90.00
_cell_angle_gamma 90.00
_cell_formula_units_Z 2
_cell_length_a 13.7290(2)
_cell_length_b 17.3654(2)
_cell_length_c 8.5825(4)
_cell_measurement_reflns_used 2559
_cell_measurement_temperature 110(2)
_cell_measurement_theta_max 27.85
_cell_measurement_theta_min 2.78
_cell_volume 2046.15(10)
_computing_cell_refinement Denzo
_computing_data_collection 'Collect, Nonius B.V.'
_computing_data_reduction Denzo
_computing_structure_refinement 'SHELXL-97 (Sheldrick, 1997)'
_computing_structure_solution DIRDIF-96
_diffrn_ambient_temperature 110(2)
_diffrn_detector_area_resol_mean '56 microns'
_diffrn_measured_fraction_theta_full 0.983
_diffrn_measured_fraction_theta_max 0.983
_diffrn_measurement_device_type 'Nonius KappaCCD'
_diffrn_measurement_method '1 deg. Omega scans'
_diffrn_radiation_monochromator graphite
_diffrn_radiation_source 'fine-focus sealed tube'
_diffrn_radiation_type MoK\a
_diffrn_radiation_wavelength 0.71073
_diffrn_reflns_av_R_equivalents 0.0310
_diffrn_reflns_av_sigmaI/netI 0.0340
_diffrn_reflns_limit_h_max 16
_diffrn_reflns_limit_h_min -17
_diffrn_reflns_limit_k_max 22
_diffrn_reflns_limit_k_min -22
_diffrn_reflns_limit_l_max 11
_diffrn_reflns_limit_l_min -11
_diffrn_reflns_number 12132
_diffrn_reflns_theta_full 27.85
_diffrn_reflns_theta_max 27.85
_diffrn_reflns_theta_min 2.78
_exptl_absorpt_coefficient_mu 1.039
_exptl_absorpt_correction_T_max 0.8598
_exptl_absorpt_correction_T_min 0.7812
_exptl_absorpt_correction_type multi-scan
_exptl_absorpt_process_details 'Blessing (1995)'
_exptl_crystal_colour yellow
_exptl_crystal_density_diffrn 1.672
_exptl_crystal_density_method 'not measured'
_exptl_crystal_description prism
_exptl_crystal_F_000 1024
_exptl_crystal_size_max 0.25
_exptl_crystal_size_mid 0.15
_exptl_crystal_size_min 0.15
_refine_diff_density_max 0.788
_refine_diff_density_min -0.827
_refine_diff_density_rms 0.083
_refine_ls_abs_structure_details 'Flack H D (1983), Acta Cryst. A39, 876-881'
_refine_ls_abs_structure_Flack -0.03(2)
_refine_ls_extinction_method none
_refine_ls_goodness_of_fit_ref 1.075
_refine_ls_hydrogen_treatment constr
_refine_ls_matrix_type full
_refine_ls_number_parameters 282
_refine_ls_number_reflns 4769
_refine_ls_number_restraints 0
_refine_ls_restrained_S_all 1.075
_refine_ls_R_factor_all 0.0331
_refine_ls_R_factor_gt 0.0307
_refine_ls_shift/su_max 0.002
_refine_ls_shift/su_mean 0.000
_refine_ls_structure_factor_coef Fsqd
_refine_ls_weighting_details 'calc w=1/[\s^2^(Fo^2^)+(0.0446P)^2^+1.0606P] where P=(Fo^2^+2Fc^2^)/3'
_refine_ls_weighting_scheme calc
_refine_ls_wR_factor_gt 0.0773
_refine_ls_wR_factor_ref 0.0794
_reflns_number_gt 4534
_reflns_number_total 4769
_reflns_threshold_expression >2sigma(I)
_cod_data_source_file b706781j.txt
_cod_data_source_block 3
_cod_database_code 7202947

loop_
_symmetry_equiv_pos_as_xyz
'x, y, z'
'-x, -y, z'
'x+1/2, -y+1/2, -z'
'-x+1/2, y+1/2, -z'

loop_
_atom_site_label
_atom_site_type_symbol
_atom_site_fract_x
_atom_site_fract_y
_atom_site_fract_z
_atom_site_U_iso_or_equiv
_atom_site_adp_type
_atom_site_occupancy
_atom_site_symmetry_multiplicity
_atom_site_calc_flag
_atom_site_refinement_flags
_atom_site_disorder_assembly
_atom_site_disorder_group
Ag1 Ag 0.155454(15) 0.702722(13) 0.06934(3) 0.02234(7) Uani 1 1 d . . .
N2 N 0.00672(17) 0.74294(14) 0.0101(3) 0.0172(5) Uani 1 1 d . . .
N3 N -0.18710(16) 0.78411(13) -0.0478(3) 0.0163(5) Uani 1 1 d . . .
C4 C -0.0402(2) 0.71478(16) -0.1195(3) 0.0168(5) Uani 1 1 d . . .
C5 C 0.0081(2) 0.66482(18) -0.2229(4) 0.0209(6) Uani 1 1 d . . .
H5 H 0.0734 0.6498 -0.2032 0.025 Uiso 1 1 calc R . .
C6 C -0.0396(2) 0.63784(17) -0.3523(4) 0.0226(6) Uani 1 1 d . . .
H6 H -0.0071 0.6038 -0.4216 0.027 Uiso 1 1 calc R . .
C7 C -0.1367(2) 0.66023(17) -0.3836(3) 0.0210(6) Uani 1 1 d . . .
H7 H -0.1688 0.6416 -0.4741 0.025 Uiso 1 1 calc R . .
C8 C -0.1845(2) 0.70865(18) -0.2835(3) 0.0201(5) Uani 1 1 d . . .
H8 H -0.2499 0.7231 -0.3045 0.024 Uiso 1 1 calc R . .
C9 C -0.13763(19) 0.73693(16) -0.1507(3) 0.0165(6) Uani 1 1 d . . .
C10 C -0.14060(19) 0.81019(14) 0.0766(3) 0.0164(5) Uani 1 1 d . . .
C11 C -0.1969(2) 0.86012(16) 0.1852(4) 0.0173(6) Uani 1 1 d . . .
C12 C -0.2433(2) 0.92536(17) 0.1278(4) 0.0213(6) Uani 1 1 d . . .
H12 H -0.2390 0.9376 0.0202 0.026 Uiso 1 1 calc R . .
C13 C -0.2966(2) 0.97320(17) 0.2280(4) 0.0238(6) Uani 1 1 d . . .
H13 H -0.3271 1.0184 0.1893 0.029 Uiso 1 1 calc R . .
C14 C -0.3041(2) 0.95368(18) 0.3848(4) 0.0243(6) Uani 1 1 d . . .
H14 H -0.3408 0.9854 0.4534 0.029 Uiso 1 1 calc R . .
C15 C -0.2584(2) 0.88829(17) 0.4416(4) 0.0225(6) Uani 1 1 d . . .
H15 H -0.2643 0.8752 0.5486 0.027 Uiso 1 1 calc R . .
C16 C -0.2038(2) 0.84161(17) 0.3428(4) 0.0205(6) Uani 1 1 d . . .
H16 H -0.1714 0.7974 0.3826 0.025 Uiso 1 1 calc R . .
C17 C -0.0408(2) 0.78926(16) 0.1061(3) 0.0165(5) Uani 1 1 d . . .
C18 C 0.0139(2) 0.81974(16) 0.2422(3) 0.0171(6) Uani 1 1 d . . .
C19 C 0.0429(2) 0.77121(17) 0.3624(4) 0.0214(6) Uani 1 1 d . . .
H19 H 0.0280 0.7178 0.3577 0.026 Uiso 1 1 calc R . .
C20 C 0.0937(2) 0.8006(2) 0.4894(4) 0.0258(6) Uani 1 1 d . . .
H20 H 0.1122 0.7677 0.5727 0.031 Uiso 1 1 calc R . .
C21 C 0.1175(2) 0.8793(2) 0.4938(4) 0.0271(7) Uani 1 1 d . . .
H21 H 0.1530 0.8996 0.5795 0.033 Uiso 1 1 calc R . .
C22 C 0.0892(2) 0.92700(19) 0.3734(4) 0.0276(7) Uani 1 1 d . . .
H22 H 0.1060 0.9800 0.3765 0.033 Uiso 1 1 calc R . .
C23 C 0.0367(2) 0.89881(18) 0.2482(4) 0.0236(6) Uani 1 1 d . . .
H23 H 0.0162 0.9324 0.1672 0.028 Uiso 1 1 calc R . .
B24 B -0.6899(3) 0.9065(2) 0.8400(4) 0.0286(8) Uani 1 1 d . . .
F25 F -0.70959(19) 0.96737(12) 0.7402(3) 0.0446(6) Uani 1 1 d . . .
F26 F -0.60533(16) 0.92484(13) 0.9245(3) 0.0409(5) Uani 1 1 d . . .
F27 F -0.6733(2) 0.84004(12) 0.7563(3) 0.0498(7) Uani 1 1 d . . .
F28 F -0.76639(19) 0.89668(15) 0.9407(3) 0.0552(6) Uani 1 1 d . . .
O29 O 0.08224(19) 0.59452(13) 0.2139(3) 0.0334(5) Uani 1 1 d . . .
H29A H 0.0187 0.5797 0.1611 0.042(12) Uiso 1 1 d R . .
H29B H 0.1167 0.5522 0.2090 0.050(14) Uiso 1 1 d R . .
C30 C -0.0314(5) 0.9655(5) 0.7800(6) 0.107(4) Uani 1 1 d . . .
O31 O -0.0736(5) 0.9767(5) 0.9239(9) 0.075(2) Uani 0.50 1 d P . .

loop_
_atom_site_aniso_label
_atom_site_aniso_U_11
_atom_site_aniso_U_22
_atom_site_aniso_U_33
_atom_site_aniso_U_23
_atom_site_aniso_U_13
_atom_site_aniso_U_12
Ag1 0.01148(11) 0.02943(11) 0.02610(12) -0.00590(10) -0.00013(8) 0.00019(9)
N2 0.0128(11) 0.0188(11) 0.0201(12) -0.0020(9) -0.0006(9) 0.0012(9)
N3 0.0117(10) 0.0177(11) 0.0195(12) -0.0009(9) 0.0000(9) 0.0002(8)
C4 0.0137(13) 0.0196(13) 0.0171(13) 0.0003(10) -0.0003(10) -0.0025(11)
C5 0.0128(13) 0.0254(14) 0.0245(15) -0.0028(12) 0.0034(11) 0.0010(11)
C6 0.0215(14) 0.0228(14) 0.0237(15) -0.0041(12) 0.0025(12) 0.0002(12)
C7 0.0215(16) 0.0232(14) 0.0184(14) 0.0007(11) -0.0001(10) -0.0017(11)
C8 0.0151(12) 0.0251(14) 0.0200(14) -0.0017(13) -0.0017(10) -0.0002(11)
C9 0.0101(13) 0.0192(12) 0.0201(14) 0.0004(11) 0.0015(10) -0.0003(10)
C10 0.0135(13) 0.0177(12) 0.0180(13) 0.0023(11) 0.0022(11) 0.0004(9)
C11 0.0129(13) 0.0183(13) 0.0208(15) -0.0052(11) -0.0001(11) -0.0006(10)
C12 0.0206(15) 0.0211(14) 0.0224(15) -0.0022(11) -0.0021(11) 0.0003(11)
C13 0.0233(15) 0.0186(13) 0.0294(17) -0.0034(12) -0.0021(12) 0.0063(11)
C14 0.0195(14) 0.0244(14) 0.0289(17) -0.0091(12) 0.0011(12) 0.0001(12)
C15 0.0187(14) 0.0277(14) 0.0211(15) -0.0025(13) 0.0019(12) -0.0031(11)
C16 0.0164(14) 0.0229(14) 0.0221(15) -0.0013(12) 0.0022(11) 0.0012(11)
C17 0.0150(13) 0.0146(12) 0.0198(13) 0.0008(10) 0.0007(10) -0.0017(11)
C18 0.0112(13) 0.0221(14) 0.0179(14) 0.0001(10) 0.0004(10) -0.0018(10)
C19 0.0198(15) 0.0235(14) 0.0209(14) -0.0005(11) 0.0033(11) 0.0010(11)
C20 0.0204(15) 0.0356(16) 0.0213(14) 0.0017(14) -0.0008(11) 0.0032(14)
C21 0.0173(14) 0.0377(18) 0.0263(16) -0.0134(14) 0.0011(12) -0.0004(13)
C22 0.0216(15) 0.0262(16) 0.0351(18) -0.0105(13) -0.0021(13) -0.0027(13)
C23 0.0209(14) 0.0205(13) 0.0293(16) -0.0021(12) -0.0015(11) -0.0056(12)
B24 0.038(2) 0.0249(17) 0.0231(19) 0.0035(14) -0.0030(15) 0.0051(15)
F25 0.0585(15) 0.0284(10) 0.0468(14) 0.0103(10) -0.0250(11) -0.0020(10)
F26 0.0398(12) 0.0486(12) 0.0343(11) 0.0006(11) -0.0130(10) 0.0104(10)
F27 0.091(2) 0.0289(11) 0.0299(11) -0.0052(9) 0.0004(12) 0.0091(12)
F28 0.0511(14) 0.0570(15) 0.0576(16) -0.0024(14) 0.0173(13) -0.0099(12)
O29 0.0333(13) 0.0226(11) 0.0444(15) 0.0015(11) 0.0037(12) 0.0000(10)
C30 0.117(7) 0.167(9) 0.038(3) 0.018(3) 0.022(3) 0.095(6)
O31 0.056(4) 0.112(6) 0.056(4) 0.025(5) 0.015(4) 0.030(4)

loop_
_atom_type_symbol
_atom_type_description
_atom_type_scat_dispersion_real
_atom_type_scat_dispersion_imag
_atom_type_scat_source
C C 0.0033 0.0016 'International Tables Vol C Tables 4.2.6.8 and 6.1.1.4'
H H 0.0000 0.0000 'International Tables Vol C Tables 4.2.6.8 and 6.1.1.4'
Ag Ag -0.8971 1.1015 'International Tables Vol C Tables 4.2.6.8 and 6.1.1.4'
F F 0.0171 0.0103 'International Tables Vol C Tables 4.2.6.8 and 6.1.1.4'
N N 0.0061 0.0033 'International Tables Vol C Tables 4.2.6.8 and 6.1.1.4'
B B 0.0013 0.0007 'International Tables Vol C Tables 4.2.6.8 and 6.1.1.4'
O O 0.0106 0.0060 'International Tables Vol C Tables 4.2.6.8 and 6.1.1.4'

loop_
_geom_angle_atom_site_label_1
_geom_angle_atom_site_label_2
_geom_angle_atom_site_label_3
_geom_angle
_geom_angle_site_symmetry_1
_geom_angle_site_symmetry_3
_geom_angle_publ_flag
N3 Ag1 N2 149.32(10) 3_565 . ?
N3 Ag1 O29 121.77(9) 3_565 . ?
N2 Ag1 O29 88.86(9) . . ?
C17 N2 C4 119.3(2) . . ?
C17 N2 Ag1 120.17(19) . . ?
C4 N2 Ag1 120.32(19) . . ?
C10 N3 C9 118.7(2) . . ?
C10 N3 Ag1 120.69(18) . 3_465 ?
C9 N3 Ag1 119.64(18) . 3_465 ?
N2 C4 C5 120.6(3) . . ?
N2 C4 C9 119.9(3) . . ?
C5 C4 C9 119.5(3) . . ?
C6 C5 C4 119.8(3) . . ?
C6 C5 H5 120.1 . . ?
C4 C5 H5 120.1 . . ?
C5 C6 C7 120.6(3) . . ?
C5 C6 H6 119.7 . . ?
C7 C6 H6 119.7 . . ?
C8 C7 C6 120.1(3) . . ?
C8 C7 H7 120.0 . . ?
C6 C7 H7 120.0 . . ?
C7 C8 C9 120.5(3) . . ?
C7 C8 H8 119.8 . . ?
C9 C8 H8 119.8 . . ?
N3 C9 C8 120.2(3) . . ?
N3 C9 C4 120.2(3) . . ?
C8 C9 C4 119.5(3) . . ?
N3 C10 C17 120.9(2) . . ?
N3 C10 C11 117.0(2) . . ?
C17 C10 C11 122.1(3) . . ?
C12 C11 C16 120.0(3) . . ?
C12 C11 C10 119.4(3) . . ?
C16 C11 C10 120.6(3) . . ?
C11 C12 C13 120.3(3) . . ?
C11 C12 H12 119.8 . . ?
C13 C12 H12 119.8 . . ?
C14 C13 C12 119.2(3) . . ?
C14 C13 H13 120.4 . . ?
C12 C13 H13 120.4 . . ?
C15 C14 C13 120.4(3) . . ?
C15 C14 H14 119.8 . . ?
C13 C14 H14 119.8 . . ?
C14 C15 C16 120.5(3) . . ?
C14 C15 H15 119.8 . . ?
C16 C15 H15 119.8 . . ?
C15 C16 C11 119.5(3) . . ?
C15 C16 H16 120.2 . . ?
C11 C16 H16 120.2 . . ?
N2 C17 C10 120.9(3) . . ?
N2 C17 C18 117.2(2) . . ?
C10 C17 C18 121.9(2) . . ?
C19 C18 C23 120.0(3) . . ?
C19 C18 C17 120.8(3) . . ?
C23 C18 C17 119.2(3) . . ?
C20 C19 C18 120.2(3) . . ?
C20 C19 H19 119.9 . . ?
C18 C19 H19 119.9 . . ?
C19 C20 C21 119.6(3) . . ?
C19 C20 H20 120.2 . . ?
C21 C20 H20 120.2 . . ?
C22 C21 C20 119.9(3) . . ?
C22 C21 H21 120.1 . . ?
C20 C21 H21 120.1 . . ?
C21 C22 C23 121.0(3) . . ?
C21 C22 H22 119.5 . . ?
C23 C22 H22 119.5 . . ?
C22 C23 C18 119.3(3) . . ?
C22 C23 H23 120.4 . . ?
C18 C23 H23 120.4 . . ?
F28 B24 F27 110.6(3) . . ?
F28 B24 F25 109.6(3) . . ?
F27 B24 F25 110.4(3) . . ?
F28 B24 F26 109.6(3) . . ?
F27 B24 F26 108.7(3) . . ?
F25 B24 F26 107.9(3) . . ?
Ag1 O29 H29A 108.6 . . ?
Ag1 O29 H29B 113.3 . . ?
H29A O29 H29B 103.3 . . ?
O31 C30 C30 97.5(6) . 2_575 ?

loop_
_geom_bond_atom_site_label_1
_geom_bond_atom_site_label_2
_geom_bond_distance
_geom_bond_site_symmetry_2
_geom_bond_publ_flag
Ag1 N3 2.182(2) 3_565 ?
Ag1 N2 2.217(2) . ?
Ag1 O29 2.466(2) . ?
N2 C17 1.323(4) . ?
N2 C4 1.375(4) . ?
N3 C10 1.324(4) . ?
N3 C9 1.383(4) . ?
N3 Ag1 2.182(2) 3_465 ?
C4 C5 1.407(4) . ?
C4 C9 1.418(4) . ?
C5 C6 1.372(4) . ?
C5 H5 0.9500 . ?
C6 C7 1.414(4) . ?
C6 H6 0.9500 . ?
C7 C8 1.369(4) . ?
C7 H7 0.9500 . ?
C8 C9 1.398(4) . ?
C8 H8 0.9500 . ?
C10 C17 1.440(4) . ?
C10 C11 1.489(4) . ?
C11 C12 1.390(4) . ?
C11 C16 1.394(4) . ?
C12 C13 1.401(4) . ?
C12 H12 0.9500 . ?
C13 C14 1.392(5) . ?
C13 H13 0.9500 . ?
C14 C15 1.386(4) . ?
C14 H14 0.9500 . ?
C15 C16 1.392(4) . ?
C15 H15 0.9500 . ?
C16 H16 0.9500 . ?
C17 C18 1.486(4) . ?
C18 C19 1.390(4) . ?
C18 C23 1.409(4) . ?
C19 C20 1.392(4) . ?
C19 H19 0.9500 . ?
C20 C21 1.404(5) . ?
C20 H20 0.9500 . ?
C21 C22 1.381(5) . ?
C21 H21 0.9500 . ?
C22 C23 1.383(4) . ?
C22 H22 0.9500 . ?
C23 H23 0.9500 . ?
B24 F28 1.370(5) . ?
B24 F27 1.379(4) . ?
B24 F25 1.387(4) . ?
B24 F26 1.405(5) . ?
O29 H29A 1.0161 . ?
O29 H29B 0.8757 . ?
C30 O31 1.378(9) . ?
C30 C30 1.478(18) 2_575 ?
